data_4319701
loop_
_publ_author_name
'Fanqin Meng'
'Timothy Hughbanks'

_publ_section_title
;
 Er7Ni2Te2: The Most Rare-Earth Metal-Rich Ternary Chalcogenide
;
_journal_name_full 'Inorganic Chemistry'
_journal_page_first 2482
_journal_page_last 2483
_journal_paper_doi 10.1021/ic010009h
_journal_volume 40
_journal_year 2001
_chemical_formula_sum 'Er7 Ni2 Te2'
_chemical_formula_weight 1543.44
_chemical_name_systematic
;
  ?
;
_space_group_IT_number 44
_symmetry_cell_setting orthorhombic
_symmetry_space_group_name_Hall 'I 2 -2'
_symmetry_space_group_name_H-M 'I m m 2'
_atom_sites_solution_hydrogens geom
_atom_sites_solution_primary direct
_atom_sites_solution_secondary difmap
_audit_creation_method SHELXL-97
_cell_angle_alpha 90.00
_cell_angle_beta 90.00
_cell_angle_gamma 90.00
_cell_formula_units_Z 2
_cell_length_a 15.345(3)
_cell_length_b 3.8377(8)
_cell_length_c 9.4375(19)
_cell_measurement_temperature 110(1)
_cell_volume 555.77(19)
_computing_structure_refinement 'SHELXL-97 (Sheldrick, 1997)'
_computing_structure_solution 'SHELXS-97 (Sheldrick, 1990)'
_diffrn_ambient_temperature 110(1)
_diffrn_measured_fraction_theta_full 0.968
_diffrn_measured_fraction_theta_max 0.968
_diffrn_radiation_monochromator graphite
_diffrn_radiation_source 'fine-focus sealed tube'
_diffrn_radiation_type MoK\a
_diffrn_radiation_wavelength 0.71073
_diffrn_reflns_av_R_equivalents 0.0931
_diffrn_reflns_av_sigmaI/netI 0.0632
_diffrn_reflns_limit_h_max 19
_diffrn_reflns_limit_h_min -17
_diffrn_reflns_limit_k_max 4
_diffrn_reflns_limit_k_min -5
_diffrn_reflns_limit_l_max 12
_diffrn_reflns_limit_l_min -12
_diffrn_reflns_number 1803
_diffrn_reflns_theta_full 28.28
_diffrn_reflns_theta_max 28.28
_diffrn_reflns_theta_min 2.53
_exptl_absorpt_coefficient_mu 60.588
_exptl_absorpt_correction_T_max 0.240
_exptl_absorpt_correction_T_min 0.990
_exptl_absorpt_correction_type multi-scan
_exptl_crystal_colour black
_exptl_crystal_density_diffrn 9.223
_exptl_crystal_density_method 'not measured'
_exptl_crystal_description chunk
_exptl_crystal_F_000 1272
_exptl_crystal_size_max 0.35
_exptl_crystal_size_mid 0.08
_exptl_crystal_size_min 0.05
_refine_diff_density_max 4.778
_refine_diff_density_min -5.231
_refine_diff_density_rms 1.192
_refine_ls_abs_structure_details 'Flack H D (1983), Acta Cryst. A39, 876-881'
_refine_ls_abs_structure_Flack -0.08(5)
_refine_ls_extinction_coef 0.0023(2)
_refine_ls_extinction_expression Fc^*^=kFc[1+0.001xFc^2^\l^3^/sin(2\q)]^-1/4^
_refine_ls_extinction_method SHELXL
_refine_ls_goodness_of_fit_ref 1.163
_refine_ls_hydrogen_treatment mixed
_refine_ls_matrix_type full
_refine_ls_number_parameters 38
_refine_ls_number_reflns 753
_refine_ls_number_restraints 1
_refine_ls_restrained_S_all 1.162
_refine_ls_R_factor_all 0.0431
_refine_ls_R_factor_gt 0.0354
_refine_ls_shift/su_max 0.000
_refine_ls_shift/su_mean 0.000
_refine_ls_structure_factor_coef Fsqd
_refine_ls_weighting_details 'calc w=1/[\s^2^(Fo^2^)+(0.0428P)^2^+78.0593P] where P=(Fo^2^+2Fc^2^)/3'
_refine_ls_weighting_scheme calc
_refine_ls_wR_factor_gt 0.0777
_refine_ls_wR_factor_ref 0.0995
_reflns_number_gt 710
_reflns_number_total 753
_reflns_threshold_expression >2sigma(I)
_cod_data_source_file ic010009h.cif
_cod_data_source_block Er7Ni2Te2(Imm2)
_cod_depositor_comments
;
The following automatic conversions were performed:

'_symmetry_cell_setting' tag value 'orthorombic' was replaced with
'orthorhombic' value.

Automatic conversion script
Id: cif_fix_values 1646 2011-03-28 12:23:43Z adriana 
;
_cod_original_cell_volume 555.76(19)
_cod_database_code 4319701

loop_
_symmetry_equiv_pos_as_xyz
'x, y, z'
'-x, -y, z'
'x, -y, z'
'-x, y, z'
'x+1/2, y+1/2, z+1/2'
'-x+1/2, -y+1/2, z+1/2'
'x+1/2, -y+1/2, z+1/2'
'-x+1/2, y+1/2, z+1/2'

loop_
_atom_site_label
_atom_site_type_symbol
_atom_site_fract_x
_atom_site_fract_y
_atom_site_fract_z
_atom_site_U_iso_or_equiv
_atom_site_adp_type
_atom_site_occupancy
_atom_site_symmetry_multiplicity
_atom_site_calc_flag
_atom_site_refinement_flags
_atom_site_disorder_assembly
_atom_site_disorder_group
Er1 Er 0.5000 0.0000 0.3195(2) 0.0054(4) Uani 1 4 d S . .
Er2 Er 0.68502(9) -0.5000 0.44043(17) 0.0072(3) Uani 1 2 d S . .
Er3 Er 0.64540(9) -0.5000 0.08675(16) 0.0064(3) Uani 1 2 d S . .
Er4 Er 0.86801(9) -0.5000 0.23555(16) 0.0057(4) Uani 1 2 d S . .
Te5 Te 0.5000 -0.5000 0.5836(4) 0.0046(5) Uani 1 4 d S . .
Te6 Te 0.5000 0.0000 -0.0176(3) 0.0051(6) Uani 1 4 d S . .
Ni9 Ni 0.7378(3) -1.0000 0.2472(5) 0.0086(8) Uani 1 2 d S . .

loop_
_atom_site_aniso_label
_atom_site_aniso_U_11
_atom_site_aniso_U_22
_atom_site_aniso_U_33
_atom_site_aniso_U_23
_atom_site_aniso_U_13
_atom_site_aniso_U_12
Er1 0.0042(9) 0.0096(9) 0.0025(9) 0.000 0.000 0.000
Er2 0.0058(7) 0.0099(7) 0.0058(6) 0.000 0.0008(6) 0.000
Er3 0.0043(7) 0.0089(7) 0.0060(6) 0.000 -0.0002(6) 0.000
Er4 0.0047(6) 0.0078(7) 0.0046(6) 0.000 -0.0008(6) 0.000
Te5 0.0024(12) 0.0074(13) 0.0040(11) 0.000 0.000 0.000
Te6 0.0027(13) 0.0079(14) 0.0047(12) 0.000 0.000 0.000
Ni9 0.0072(19) 0.0078(18) 0.0108(18) 0.000 -0.0012(18) 0.000

loop_
_atom_type_symbol
_atom_type_description
_atom_type_scat_dispersion_real
_atom_type_scat_dispersion_imag
_atom_type_scat_source
Ni Ni 0.3393 1.1124 'International Tables Vol C Tables 4.2.6.8 and 6.1.1.4'
Te Te -0.5308 1.6751 'International Tables Vol C Tables 4.2.6.8 and 6.1.1.4'
Er Er -0.2586 4.9576 'International Tables Vol C Tables 4.2.6.8 and 6.1.1.4'

loop_
_geom_angle_atom_site_label_1
_geom_angle_atom_site_label_2
_geom_angle_atom_site_label_3
_geom_angle
_geom_angle_site_symmetry_1
_geom_angle_site_symmetry_3
_geom_angle_publ_flag
Te5 Er1 Te5 75.17(9) 1_565 . ?
Te5 Er1 Te6 142.41(4) 1_565 . ?
Te5 Er1 Te6 142.41(4) . . ?
Te5 Er1 Er2 54.94(3) 1_565 1_565 ?
Te5 Er1 Er2 94.22(5) . 1_565 ?
Te6 Er1 Er2 108.42(4) . 1_565 ?
Te5 Er1 Er2 94.22(5) 1_565 2_645 ?
Te5 Er1 Er2 54.94(3) . 2_645 ?
Te6 Er1 Er2 108.42(4) . 2_645 ?
Er2 Er1 Er2 143.16(7) 1_565 2_645 ?
Te5 Er1 Er2 54.94(3) 1_565 2_655 ?
Te5 Er1 Er2 94.22(5) . 2_655 ?
Te6 Er1 Er2 108.42(4) . 2_655 ?
Er2 Er1 Er2 103.64(4) 1_565 2_655 ?
Er2 Er1 Er2 64.18(3) 2_645 2_655 ?
Te5 Er1 Er2 94.22(5) 1_565 . ?
Te5 Er1 Er2 54.94(3) . . ?
Te6 Er1 Er2 108.42(4) . . ?
Er2 Er1 Er2 64.18(3) 1_565 . ?
Er2 Er1 Er2 103.64(4) 2_645 . ?
Er2 Er1 Er2 143.16(7) 2_655 . ?
Te5 Er1 Er3 142.44(3) 1_565 2_645 ?
Te5 Er1 Er3 98.93(4) . 2_645 ?
Te6 Er1 Er3 53.26(3) . 2_645 ?
Er2 Er1 Er3 160.77(6) 1_565 2_645 ?
Er2 Er1 Er3 55.52(4) 2_645 2_645 ?
Er2 Er1 Er3 89.37(3) 2_655 2_645 ?
Er2 Er1 Er3 112.89(3) . 2_645 ?
Te5 Er1 Er3 142.44(3) 1_565 . ?
Te5 Er1 Er3 98.93(4) . . ?
Te6 Er1 Er3 53.26(3) . . ?
Er2 Er1 Er3 89.37(3) 1_565 . ?
Er2 Er1 Er3 112.89(3) 2_645 . ?
Er2 Er1 Er3 160.77(6) 2_655 . ?
Er2 Er1 Er3 55.52(4) . . ?
Er3 Er1 Er3 74.83(5) 2_645 . ?
Te5 Er1 Er3 98.93(4) 1_565 2_655 ?
Te5 Er1 Er3 142.44(3) . 2_655 ?
Te6 Er1 Er3 53.26(3) . 2_655 ?
Er2 Er1 Er3 112.89(3) 1_565 2_655 ?
Er2 Er1 Er3 89.37(3) 2_645 2_655 ?
Er2 Er1 Er3 55.52(4) 2_655 2_655 ?
Er2 Er1 Er3 160.77(6) . 2_655 ?
Er3 Er1 Er3 63.01(3) 2_645 2_655 ?
Er3 Er1 Er3 106.52(6) . 2_655 ?
Te5 Er1 Er3 98.93(4) 1_565 1_565 ?
Te5 Er1 Er3 142.44(3) . 1_565 ?
Te6 Er1 Er3 53.26(3) . 1_565 ?
Er2 Er1 Er3 55.52(4) 1_565 1_565 ?
Er2 Er1 Er3 160.77(6) 2_645 1_565 ?
Er2 Er1 Er3 112.89(3) 2_655 1_565 ?
Er2 Er1 Er3 89.37(3) . 1_565 ?
Er3 Er1 Er3 106.52(6) 2_645 1_565 ?
Er3 Er1 Er3 63.01(3) . 1_565 ?
Er3 Er1 Er3 74.83(5) 2_655 1_565 ?
Te5 Er1 Er1 52.41(4) 1_565 1_565 ?
Te5 Er1 Er1 127.59(4) . 1_565 ?
Te6 Er1 Er1 90.0 . 1_565 ?
Er2 Er1 Er1 57.908(15) 1_565 1_565 ?
Er2 Er1 Er1 122.092(15) 2_645 1_565 ?
Er2 Er1 Er1 57.908(16) 2_655 1_565 ?
Er2 Er1 Er1 122.092(15) . 1_565 ?
Er3 Er1 Er1 121.503(17) 2_645 1_565 ?
Er3 Er1 Er1 121.503(17) . 1_565 ?
Er3 Er1 Er1 58.497(17) 2_655 1_565 ?
Er3 Er1 Er1 58.497(17) 1_565 1_565 ?
Ni9 Er2 Ni9 87.75(14) . 1_565 ?
Ni9 Er2 Ni9 119.93(6) . 6_635 ?
Ni9 Er2 Ni9 119.93(6) 1_565 6_635 ?
Ni9 Er2 Te5 123.20(10) . . ?
Ni9 Er2 Te5 123.20(10) 1_565 . ?
Ni9 Er2 Te5 86.78(11) 6_635 . ?
Ni9 Er2 Er3 53.44(9) . . ?
Ni9 Er2 Er3 53.44(9) 1_565 . ?
Ni9 Er2 Er3 168.08(10) 6_635 . ?
Te5 Er2 Er3 105.14(7) . . ?
Ni9 Er2 Er4 52.07(8) . . ?
Ni9 Er2 Er4 52.07(8) 1_565 . ?
Ni9 Er2 Er4 102.31(10) 6_635 . ?
Te5 Er2 Er4 170.91(8) . . ?
Er3 Er2 Er4 65.77(5) . . ?
Ni9 Er2 Er4 168.01(9) . 6_645 ?
Ni9 Er2 Er4 102.33(7) 1_565 6_645 ?
Ni9 Er2 Er4 49.27(6) 6_635 6_645 ?
Te5 Er2 Er4 56.27(5) . 6_645 ?
Er3 Er2 Er4 138.23(4) . 6_645 ?
Er4 Er2 Er4 130.29(4) . 6_645 ?
Ni9 Er2 Er4 102.33(7) . 6_635 ?
Ni9 Er2 Er4 168.01(9) 1_565 6_635 ?
Ni9 Er2 Er4 49.27(6) 6_635 6_635 ?
Te5 Er2 Er4 56.27(5) . 6_635 ?
Er3 Er2 Er4 138.23(4) . 6_635 ?
Er4 Er2 Er4 130.29(4) . 6_635 ?
Er4 Er2 Er4 66.95(4) 6_645 6_635 ?
Ni9 Er2 Er3 114.85(11) . 6_645 ?
Ni9 Er2 Er3 70.35(10) 1_565 6_645 ?
Ni9 Er2 Er3 49.93(7) 6_635 6_645 ?
Te5 Er2 Er3 119.96(6) . 6_645 ?
Er3 Er2 Er3 121.27(5) . 6_645 ?
Er4 Er2 Er3 67.24(4) . 6_645 ?
Er4 Er2 Er3 63.74(4) 6_645 6_645 ?
Er4 Er2 Er3 99.19(5) 6_635 6_645 ?
Ni9 Er2 Er3 70.35(10) . 6_635 ?
Ni9 Er2 Er3 114.85(11) 1_565 6_635 ?
Ni9 Er2 Er3 49.93(7) 6_635 6_635 ?
Te5 Er2 Er3 119.96(6) . 6_635 ?
Er3 Er2 Er3 121.27(5) . 6_635 ?
Er4 Er2 Er3 67.24(4) . 6_635 ?
Er4 Er2 Er3 99.19(5) 6_645 6_635 ?
Er4 Er2 Er3 63.74(4) 6_635 6_635 ?
Er3 Er2 Er3 66.16(4) 6_645 6_635 ?
Ni9 Er2 Er1 69.74(9) . 1_545 ?
Ni9 Er2 Er1 112.97(11) 1_565 1_545 ?
Ni9 Er2 Er1 126.16(7) 6_635 1_545 ?
Te5 Er2 Er1 54.98(5) . 1_545 ?
Er3 Er2 Er1 63.15(4) . 1_545 ?
Er4 Er2 Er1 117.92(5) . 1_545 ?
Er4 Er2 Er1 111.24(5) 6_645 1_545 ?
Er4 Er2 Er1 77.06(4) 6_635 1_545 ?
Er3 Er2 Er1 174.81(6) 6_645 1_545 ?
Er3 Er2 Er1 114.58(2) 6_635 1_545 ?
Ni9 Er2 Er1 112.97(11) . . ?
Ni9 Er2 Er1 69.74(9) 1_565 . ?
Ni9 Er2 Er1 126.16(7) 6_635 . ?
Te5 Er2 Er1 54.98(5) . . ?
Er3 Er2 Er1 63.15(4) . . ?
Er4 Er2 Er1 117.92(5) . . ?
Er4 Er2 Er1 77.06(4) 6_645 . ?
Er4 Er2 Er1 111.24(5) 6_635 . ?
Er3 Er2 Er1 114.58(2) 6_645 . ?
Er3 Er2 Er1 174.81(6) 6_635 . ?
Er1 Er2 Er1 64.18(3) 1_545 . ?
Ni9 Er3 Ni9 85.53(14) 1_565 . ?
Ni9 Er3 Te6 161.95(12) 1_565 1_545 ?
Ni9 Er3 Te6 96.38(7) . 1_545 ?
Ni9 Er3 Te6 96.38(7) 1_565 . ?
Ni9 Er3 Te6 161.95(12) . . ?
Te6 Er3 Te6 76.39(4) 1_545 . ?
Ni9 Er3 Er2 51.90(9) 1_565 . ?
Ni9 Er3 Er2 51.90(9) . . ?
Te6 Er3 Er2 116.18(7) 1_545 . ?
Te6 Er3 Er2 116.18(7) . . ?
Ni9 Er3 Er2 57.88(10) 1_565 6_644 ?
Ni9 Er3 Er2 102.09(10) . 6_644 ?
Te6 Er3 Er2 138.15(8) 1_545 6_644 ?
Te6 Er3 Er2 94.01(4) . 6_644 ?
Er2 Er3 Er2 104.70(4) . 6_644 ?
Ni9 Er3 Er2 102.09(10) 1_565 6_634 ?
Ni9 Er3 Er2 57.88(10) . 6_634 ?
Te6 Er3 Er2 94.01(4) 1_545 6_634 ?
Te6 Er3 Er2 138.15(8) . 6_634 ?
Er2 Er3 Er2 104.70(4) . 6_634 ?
Er2 Er3 Er2 66.16(4) 6_644 6_634 ?
Ni9 Er3 Er1 109.84(11) 1_565 1_545 ?
Ni9 Er3 Er1 68.27(9) . 1_545 ?
Te6 Er3 Er1 55.25(6) 1_545 1_545 ?
Te6 Er3 Er1 94.37(5) . 1_545 ?
Er2 Er3 Er1 61.34(4) . 1_545 ?
Er2 Er3 Er1 165.89(6) 6_644 1_545 ?
Er2 Er3 Er1 113.54(2) 6_634 1_545 ?
Ni9 Er3 Er1 68.27(9) 1_565 . ?
Ni9 Er3 Er1 109.84(11) . . ?
Te6 Er3 Er1 94.37(5) 1_545 . ?
Te6 Er3 Er1 55.25(6) . . ?
Er2 Er3 Er1 61.34(4) . . ?
Er2 Er3 Er1 113.54(2) 6_644 . ?
Er2 Er3 Er1 165.89(6) 6_634 . ?
Er1 Er3 Er1 63.01(3) 1_545 . ?
Ni9 Er3 Er4 48.09(8) 1_565 . ?
Ni9 Er3 Er4 48.09(8) . . ?
Te6 Er3 Er4 141.78(2) 1_545 . ?
Te6 Er3 Er4 141.78(2) . . ?
Er2 Er3 Er4 57.33(4) . . ?
Er2 Er3 Er4 57.64(4) 6_644 . ?
Er2 Er3 Er4 57.64(4) 6_634 . ?
Er1 Er3 Er4 109.54(4) 1_545 . ?
Er1 Er3 Er4 109.54(4) . . ?
Ni9 Er3 Er4 146.06(11) 1_565 6_634 ?
Ni9 Er3 Er4 98.64(8) . 6_634 ?
Te6 Er3 Er4 51.52(5) 1_545 6_634 ?
Te6 Er3 Er4 89.80(6) . 6_634 ?
Er2 Er3 Er4 149.296(19) . 6_634 ?
Er2 Er3 Er4 88.47(4) 6_644 6_634 ?
Er2 Er3 Er4 55.05(4) 6_634 6_634 ?
Er1 Er3 Er4 102.88(4) 1_545 6_634 ?
Er1 Er3 Er4 138.22(5) . 6_634 ?
Er4 Er3 Er4 112.22(4) . 6_634 ?
Ni9 Er3 Er4 98.64(8) 1_565 6_644 ?
Ni9 Er3 Er4 146.06(11) . 6_644 ?
Te6 Er3 Er4 89.80(6) 1_545 6_644 ?
Te6 Er3 Er4 51.52(5) . 6_644 ?
Er2 Er3 Er4 149.296(19) . 6_644 ?
Er2 Er3 Er4 55.05(4) 6_644 6_644 ?
Er2 Er3 Er4 88.47(4) 6_634 6_644 ?
Er1 Er3 Er4 138.22(5) 1_545 6_644 ?
Er1 Er3 Er4 102.88(4) . 6_644 ?
Er4 Er3 Er4 112.22(4) . 6_644 ?
Er4 Er3 Er4 60.04(3) 6_634 6_644 ?
Ni9 Er4 Ni9 87.62(14) . 1_565 ?
Ni9 Er4 Te6 116.29(10) . 5_545 ?
Ni9 Er4 Te6 116.29(10) 1_565 5_545 ?
Ni9 Er4 Te5 155.07(13) . 5_554 ?
Ni9 Er4 Te5 93.43(7) 1_565 5_554 ?
Te6 Er4 Te5 85.48(7) 5_545 5_554 ?
Ni9 Er4 Te5 93.43(7) . 5_544 ?
Ni9 Er4 Te5 155.07(13) 1_565 5_544 ?
Te6 Er4 Te5 85.48(7) 5_545 5_544 ?
Te5 Er4 Te5 75.43(6) 5_554 5_544 ?
Ni9 Er4 Er2 51.98(9) . . ?
Ni9 Er4 Er2 51.98(9) 1_565 . ?
Te6 Er4 Er2 96.45(6) 5_545 . ?
Te5 Er4 Er2 142.28(3) 5_554 . ?
Te5 Er4 Er2 142.28(3) 5_544 . ?
Ni9 Er4 Er2 58.76(10) . 6_634 ?
Ni9 Er4 Er2 104.18(11) 1_565 6_634 ?
Te6 Er4 Er2 139.26(4) 5_545 6_634 ?
Te5 Er4 Er2 97.04(7) 5_554 6_634 ?
Te5 Er4 Er2 56.47(5) 5_544 6_634 ?
Er2 Er4 Er2 105.16(4) . 6_634 ?
Ni9 Er4 Er2 104.18(11) . 6_644 ?
Ni9 Er4 Er2 58.76(10) 1_565 6_644 ?
Te6 Er4 Er2 139.26(4) 5_545 6_644 ?
Te5 Er4 Er2 56.47(5) 5_554 6_644 ?
Te5 Er4 Er2 97.04(7) 5_544 6_644 ?
Er2 Er4 Er2 105.16(4) . 6_644 ?
Er2 Er4 Er2 66.95(4) 6_634 6_644 ?
Ni9 Er4 Er3 49.35(8) . . ?
Ni9 Er4 Er3 49.35(8) 1_565 . ?
Te6 Er4 Er3 153.35(6) 5_545 . ?
Te5 Er4 Er3 115.05(6) 5_554 . ?
Te5 Er4 Er3 115.05(6) 5_544 . ?
Er2 Er4 Er3 56.90(5) . . ?
Er2 Er4 Er3 58.62(4) 6_634 . ?
Er2 Er4 Er3 58.62(4) 6_644 . ?
Ni9 Er4 Er3 105.87(10) . 6_645 ?
Ni9 Er4 Er3 65.22(10) 1_565 6_645 ?
Te6 Er4 Er3 51.91(4) 5_545 6_645 ?
Te5 Er4 Er3 97.10(6) 5_554 6_645 ?
Te5 Er4 Er3 137.36(7) 5_544 6_645 ?
Er2 Er4 Er3 57.70(4) . 6_645 ?
Er2 Er4 Er3 162.81(5) 6_634 6_645 ?
Er2 Er4 Er3 113.79(3) 6_644 6_645 ?
Er3 Er4 Er3 106.20(4) . 6_645 ?
Ni9 Er4 Er3 65.22(10) . 6_635 ?
Ni9 Er4 Er3 105.87(10) 1_565 6_635 ?
Te6 Er4 Er3 51.91(4) 5_545 6_635 ?
Te5 Er4 Er3 137.36(7) 5_554 6_635 ?
Te5 Er4 Er3 97.10(6) 5_544 6_635 ?
Er2 Er4 Er3 57.70(4) . 6_635 ?
Er2 Er4 Er3 113.79(3) 6_634 6_635 ?
Er2 Er4 Er3 162.81(5) 6_644 6_635 ?
Er3 Er4 Er3 106.20(4) . 6_635 ?
Er3 Er4 Er3 60.04(3) 6_645 6_635 ?
Ni9 Er4 Er4 133.81(7) . 1_565 ?
Ni9 Er4 Er4 46.19(7) 1_565 1_565 ?
Te6 Er4 Er4 90.0 5_545 1_565 ?
Te5 Er4 Er4 52.29(3) 5_554 1_565 ?
Te5 Er4 Er4 127.71(3) 5_544 1_565 ?
Er2 Er4 Er4 90.0 . 1_565 ?
Er2 Er4 Er4 123.48(2) 6_634 1_565 ?
Er2 Er4 Er4 56.52(2) 6_644 1_565 ?
Er3 Er4 Er4 90.0 . 1_565 ?
Er3 Er4 Er4 59.980(16) 6_645 1_565 ?
Er3 Er4 Er4 120.020(16) 6_635 1_565 ?
Er4 Te5 Er4 125.61(13) 6_645 5_445 ?
Er4 Te5 Er4 75.43(6) 6_645 6_635 ?
Er4 Te5 Er4 80.43(7) 5_445 6_635 ?
Er4 Te5 Er4 80.43(7) 6_645 5_455 ?
Er4 Te5 Er4 75.43(6) 5_445 5_455 ?
Er4 Te5 Er4 125.61(13) 6_635 5_455 ?
Er4 Te5 Er2 141.21(2) 6_645 2_645 ?
Er4 Te5 Er2 67.26(4) 5_445 2_645 ?
Er4 Te5 Er2 141.21(2) 6_635 2_645 ?
Er4 Te5 Er2 67.26(4) 5_455 2_645 ?
Er4 Te5 Er2 67.26(4) 6_645 . ?
Er4 Te5 Er2 141.21(2) 5_445 . ?
Er4 Te5 Er2 67.26(4) 6_635 . ?
Er4 Te5 Er2 141.21(2) 5_455 . ?
Er2 Te5 Er2 129.08(12) 2_645 . ?
Er4 Te5 Er1 137.33(6) 6_645 1_545 ?
Er4 Te5 Er1 89.37(4) 5_445 1_545 ?
Er4 Te5 Er1 89.37(4) 6_635 1_545 ?
Er4 Te5 Er1 137.33(6) 5_455 1_545 ?
Er2 Te5 Er1 70.08(6) 2_645 1_545 ?
Er2 Te5 Er1 70.08(6) . 1_545 ?
Er4 Te5 Er1 89.37(4) 6_645 . ?
Er4 Te5 Er1 137.33(6) 5_445 . ?
Er4 Te5 Er1 137.33(6) 6_635 . ?
Er4 Te5 Er1 89.37(4) 5_455 . ?
Er2 Te5 Er1 70.08(6) 2_645 . ?
Er2 Te5 Er1 70.08(6) . . ?
Er1 Te5 Er1 75.17(9) 1_545 . ?
Er4 Te6 Er4 82.01(9) 5_454 6_644 ?
Er4 Te6 Er3 135.34(6) 5_454 1_565 ?
Er4 Te6 Er3 76.57(4) 6_644 1_565 ?
Er4 Te6 Er3 76.57(4) 5_454 2_645 ?
Er4 Te6 Er3 135.34(6) 6_644 2_645 ?
Er3 Te6 Er3 142.98(12) 1_565 2_645 ?
Er4 Te6 Er3 135.34(6) 5_454 . ?
Er4 Te6 Er3 76.57(4) 6_644 . ?
Er3 Te6 Er3 76.39(4) 1_565 . ?
Er3 Te6 Er3 91.94(6) 2_645 . ?
Er4 Te6 Er3 76.57(4) 5_454 2_655 ?
Er4 Te6 Er3 135.34(6) 6_644 2_655 ?
Er3 Te6 Er3 91.94(6) 1_565 2_655 ?
Er3 Te6 Er3 76.39(4) 2_645 2_655 ?
Er3 Te6 Er3 142.98(12) . 2_655 ?
Er4 Te6 Er1 138.99(4) 5_454 . ?
Er4 Te6 Er1 138.99(4) 6_644 . ?
Er3 Te6 Er1 71.49(6) 1_565 . ?
Er3 Te6 Er1 71.49(6) 2_645 . ?
Er3 Te6 Er1 71.49(6) . . ?
Er3 Te6 Er1 71.49(6) 2_655 . ?
Er2 Ni9 Er2 87.75(14) . 1_545 ?
Er2 Ni9 Er4 75.95(7) . . ?
Er2 Ni9 Er4 135.79(19) 1_545 . ?
Er2 Ni9 Er4 135.79(19) . 1_545 ?
Er2 Ni9 Er4 75.95(7) 1_545 1_545 ?
Er4 Ni9 Er4 87.62(14) . 1_545 ?
Er2 Ni9 Er3 132.57(18) . 1_545 ?
Er2 Ni9 Er3 74.66(7) 1_545 1_545 ?
Er4 Ni9 Er3 144.15(19) . 1_545 ?
Er4 Ni9 Er3 82.56(6) 1_545 1_545 ?
Er2 Ni9 Er3 74.66(7) . . ?
Er2 Ni9 Er3 132.57(18) 1_545 . ?
Er4 Ni9 Er3 82.56(6) . . ?
Er4 Ni9 Er3 144.15(19) 1_545 . ?
Er3 Ni9 Er3 85.53(14) 1_545 . ?
Er2 Ni9 Er2 136.10(7) . 6_634 ?
Er2 Ni9 Er2 136.10(7) 1_545 6_634 ?
Er4 Ni9 Er2 71.98(10) . 6_634 ?
Er4 Ni9 Er2 71.98(10) 1_545 6_634 ?
Er3 Ni9 Er2 72.19(11) 1_545 6_634 ?
Er3 Ni9 Er2 72.19(11) . 6_634 ?

loop_
_geom_bond_atom_site_label_1
_geom_bond_atom_site_label_2
_geom_bond_distance
_geom_bond_site_symmetry_2
_geom_bond_publ_flag
Er1 Te5 3.146(3) 1_565 ?
Er1 Te5 3.146(3) . ?
Er1 Te6 3.182(3) . ?
Er1 Er2 3.6117(15) 1_565 ?
Er1 Er2 3.6117(15) 2_645 ?
Er1 Er2 3.6117(15) 2_655 ?
Er1 Er2 3.6117(15) . ?
Er1 Er3 3.6721(17) 2_645 ?
Er1 Er3 3.6721(17) . ?
Er1 Er3 3.6721(17) 2_655 ?
Er1 Er3 3.6721(17) 1_565 ?
Er1 Er1 3.8377(8) 1_565 ?
Er2 Ni9 2.769(3) . ?
Er2 Ni9 2.769(3) 1_565 ?
Er2 Ni9 3.128(5) 6_635 ?
Er2 Te5 3.144(2) . ?
Er2 Er3 3.393(2) . ?
Er2 Er4 3.409(2) . ?
Er2 Er4 3.4787(19) 6_645 ?
Er2 Er4 3.4787(19) 6_635 ?
Er2 Er3 3.5157(19) 6_645 ?
Er2 Er3 3.5157(19) 6_635 ?
Er2 Er1 3.6117(15) 1_545 ?
Er3 Ni9 2.826(4) 1_565 ?
Er3 Ni9 2.826(4) . ?
Er3 Te6 3.1033(14) 1_545 ?
Er3 Te6 3.1033(14) . ?
Er3 Er2 3.5157(19) 6_644 ?
Er3 Er2 3.5157(19) 6_634 ?
Er3 Er1 3.6721(17) 1_545 ?
Er3 Er4 3.693(2) . ?
Er3 Er4 3.8354(18) 6_634 ?
Er3 Er4 3.8354(18) 6_644 ?
Er4 Ni9 2.772(4) . ?
Er4 Ni9 2.772(4) 1_565 ?
Er4 Te6 3.087(3) 5_545 ?
Er4 Te5 3.1367(19) 5_554 ?
Er4 Te5 3.1367(19) 5_544 ?
Er4 Er2 3.4787(19) 6_634 ?
Er4 Er2 3.4787(19) 6_644 ?
Er4 Er3 3.8354(18) 6_645 ?
Er4 Er3 3.8354(18) 6_635 ?
Er4 Er4 3.8377(8) 1_565 ?
Te5 Er4 3.1367(19) 6_645 ?
Te5 Er4 3.1367(19) 5_445 ?
Te5 Er4 3.1367(19) 6_635 ?
Te5 Er4 3.1367(19) 5_455 ?
Te5 Er2 3.144(2) 2_645 ?
Te5 Er1 3.146(3) 1_545 ?
Te6 Er4 3.087(3) 5_454 ?
Te6 Er4 3.087(3) 6_644 ?
Te6 Er3 3.1033(14) 1_565 ?
Te6 Er3 3.1033(14) 2_645 ?
Te6 Er3 3.1033(14) 2_655 ?
Ni9 Er2 2.769(3) 1_545 ?
Ni9 Er4 2.772(4) 1_545 ?
Ni9 Er3 2.826(4) 1_545 ?
Ni9 Er2 3.128(5) 6_634 ?
